data_1525763
loop_
_publ_author_name
'Charushnikova, I.A.'
'Krot, N.N.'
'Starikova, Z.A.'

_publ_section_title
;
 Crystal and molecular structure of Np(IV) sulfate
;
_journal_name_full Radiokhimiya
_journal_page_first 393
_journal_page_last 396
_journal_volume 42
_journal_year 2000
_chemical_formula_sum 'H8 Np O12 S2'
_chemical_name_systematic 'Np (S O4)2 (H2 O)4'
_space_group_IT_number 62
_symmetry_space_group_name_Hall '-P 2ac 2n'
_symmetry_space_group_name_H-M 'P n m a'
_cell_angle_alpha 90
_cell_angle_beta 90
_cell_angle_gamma 90
_cell_formula_units_Z 4
_cell_length_a 14.597
_cell_length_b 11.036
_cell_length_c 5.663
_cell_volume 912.267
_citation_journal_id_ASTM RADKAU
_cod_data_source_file Charushnikova_RADKAU_2000_511.cif
_cod_data_source_block H8Np1O12S2
_cod_original_cell_volume 912.2668
_cod_original_formula_sum 'H8 Np1 O12 S2'
_cod_database_code 1525763

loop_
_symmetry_equiv_pos_as_xyz
x,y,z
-x+1/2,-y,z+1/2
x+1/2,-y+1/2,-z+1/2
-x,y+1/2,-z
-x,-y,-z
x-1/2,y,-z-1/2
-x-1/2,y-1/2,z-1/2
x,-y-1/2,z

loop_
_atom_site_label
_atom_site_type_symbol
_atom_site_fract_x
_atom_site_fract_y
_atom_site_fract_z
_atom_site_occupancy
_atom_site_U_iso_or_equiv
O4 O-2 0.894 0.3971 0.6722 1 0.0
O7 O-2 0.5241 0.25 0.3069 1 0.0
O2 O-2 0.7606 0.3833 -0.0857 1 0.0
O5 O-2 0.5759 0.3746 0.8888 1 0.0
O6 O-2 0.7967 0.25 0.3789 1 0.0
O1 O-2 0.8324 0.5763 0.8534 1 0.0
Np1 Np+4 0.6709 0.25 0.1242 1 0.0
S1 S+6 0.8507 0.4451 0.883 1 0.0
O3 O-2 0.9061 0.4304 0.0948 1 0.0
